data_7158347
loop_
_publ_author_name
'Xu, Zhaoliang'
'Hu, Yu'
'Wang, Lei'
'Sun, Mingli'
'Li, Pinhua'

_publ_section_title
;
 Merging cobalt and photoredox catalysis for the C8-H alkoxylation of
 1-naphthylamine derivatives with alcohols.
;
_journal_issue 46
_journal_name_full 'Organic &amp; biomolecular chemistry'
_journal_page_first 10112
_journal_page_last 10119
_journal_paper_doi 10.1039/d1ob01721g
_journal_volume 19
_journal_year 2021
_chemical_formula_moiety 'C17 H14 N2 O2'
_chemical_formula_sum 'C17 H14 N2 O2'
_chemical_formula_weight 278.30
_space_group_crystal_system orthorhombic
_space_group_IT_number 61
_space_group_name_Hall '-P 2ac 2ab'
_space_group_name_H-M_alt 'P b c a'
_atom_sites_solution_hydrogens geom
_audit_creation_method SHELXL-2014/7
_audit_update_record
;
2021-08-20 deposited with the CCDC.	2021-10-28 downloaded from the CCDC.
;
_cell_angle_alpha 90
_cell_angle_beta 90
_cell_angle_gamma 90
_cell_formula_units_Z 8
_cell_length_a 11.631(2)
_cell_length_b 14.557(3)
_cell_length_c 15.796(3)
_cell_measurement_reflns_used 15946
_cell_measurement_temperature 223(2)
_cell_measurement_theta_max 28.580
_cell_measurement_theta_min 2.579
_cell_volume 2674.5(9)
_computing_structure_refinement 'SHELXL-2014/7 (Sheldrick, 2014)'
_diffrn_ambient_temperature 223(2)
_diffrn_measured_fraction_theta_full 1.000
_diffrn_measured_fraction_theta_max 0.982
_diffrn_measurement_device_type 'CCD area detector'
_diffrn_measurement_method 'phi and omega scans'
_diffrn_radiation_type MoK\a
_diffrn_radiation_wavelength 0.71073
_diffrn_reflns_av_R_equivalents 0.0648
_diffrn_reflns_av_unetI/netI 0.0527
_diffrn_reflns_Laue_measured_fraction_full 1.000
_diffrn_reflns_Laue_measured_fraction_max 0.982
_diffrn_reflns_limit_h_max 11
_diffrn_reflns_limit_h_min -15
_diffrn_reflns_limit_k_max 17
_diffrn_reflns_limit_k_min -18
_diffrn_reflns_limit_l_max 20
_diffrn_reflns_limit_l_min -21
_diffrn_reflns_number 15946
_diffrn_reflns_point_group_measured_fraction_full 1.000
_diffrn_reflns_point_group_measured_fraction_max 0.982
_diffrn_reflns_theta_full 25.242
_diffrn_reflns_theta_max 28.580
_diffrn_reflns_theta_min 2.579
_diffrn_source 'fine-focus sealed tube'
_exptl_absorpt_coefficient_mu 0.092
_exptl_absorpt_correction_T_max 0.998
_exptl_absorpt_correction_T_min 0.953
_exptl_absorpt_correction_type multi-scan
_exptl_absorpt_process_details 'SADABS; Bruker, 2008'
_exptl_crystal_colour COLORLESS
_exptl_crystal_density_diffrn 1.382
_exptl_crystal_description BLOCK
_exptl_crystal_F_000 1168
_exptl_crystal_size_max 0.170
_exptl_crystal_size_mid 0.140
_exptl_crystal_size_min 0.090
_refine_diff_density_max 0.184
_refine_diff_density_min -0.137
_refine_diff_density_rms 0.034
_refine_ls_extinction_coef 0.0038(6)
_refine_ls_extinction_expression Fc^*^=kFc[1+0.001xFc^2^\l^3^/sin(2\q)]^-1/4^
_refine_ls_extinction_method 'SHELXL-2014/7 (Sheldrick 2014'
_refine_ls_goodness_of_fit_ref 1.001
_refine_ls_hydrogen_treatment constr
_refine_ls_matrix_type full
_refine_ls_number_parameters 191
_refine_ls_number_reflns 3352
_refine_ls_number_restraints 0
_refine_ls_restrained_S_all 1.001
_refine_ls_R_factor_all 0.1003
_refine_ls_R_factor_gt 0.0436
_refine_ls_shift/su_max 0.000
_refine_ls_shift/su_mean 0.000
_refine_ls_structure_factor_coef Fsqd
_refine_ls_weighting_details 'w=1/[\s^2^(Fo^2^)+(0.0466P)^2^+0.1083P] where P=(Fo^2^+2Fc^2^)/3'
_refine_ls_weighting_scheme calc
_refine_ls_wR_factor_gt 0.0937
_refine_ls_wR_factor_ref 0.1143
_reflns_Friedel_coverage 0.000
_reflns_number_gt 1878
_reflns_number_total 3352
_reflns_threshold_expression 'I > 2\s(I)'
_cod_data_source_file d1ob01721g2.cif
_cod_data_source_block T
_cod_depositor_comments 'Adding full bibliography for 7158347.cif.'
_cod_database_code 7158347
_shelx_shelxl_version_number 2014/7
_shelx_space_group_comment
;
The symmetry employed for this shelxl refinement is uniquely defined
by the following loop, which should always be used as a source of
symmetry information in preference to the above space-group names.
They are only intended as comments.
;
_shelx_estimated_absorpt_t_min 0.984
_shelx_estimated_absorpt_t_max 0.992

loop_
_space_group_symop_operation_xyz
'x, y, z'
'-x+1/2, -y, z+1/2'
'x+1/2, -y+1/2, -z'
'-x, y+1/2, -z+1/2'
'-x, -y, -z'
'x-1/2, y, -z-1/2'
'-x-1/2, y-1/2, z'
'x, -y-1/2, z-1/2'

loop_
_atom_site_label
_atom_site_type_symbol
_atom_site_fract_x
_atom_site_fract_y
_atom_site_fract_z
_atom_site_U_iso_or_equiv
_atom_site_adp_type
_atom_site_occupancy
_atom_site_site_symmetry_order
_atom_site_calc_flag
_atom_site_refinement_flags_posn
_atom_site_refinement_flags_adp
_atom_site_refinement_flags_occupancy
_atom_site_disorder_assembly
_atom_site_disorder_group
O1 O 0.44495(9) 0.62492(7) 0.10271(7) 0.0540(3) Uani 1 1 d . . . . .
O2 O 0.33691(10) 0.31316(7) 0.03632(8) 0.0642(4) Uani 1 1 d . . . . .
N1 N 0.40607(10) 0.45435(8) 0.07320(8) 0.0422(3) Uani 1 1 d . . . . .
H1A H 0.3942 0.5124 0.0634 0.051 Uiso 1 1 calc R U . . .
N2 N 0.23848(11) 0.53688(9) -0.00689(8) 0.0529(4) Uani 1 1 d . . . . .
C1 C 0.49783(13) 0.43525(10) 0.12777(9) 0.0404(4) Uani 1 1 d . . . . .
C2 C 0.53332(14) 0.34712(11) 0.14141(10) 0.0510(4) Uani 1 1 d . . . . .
H2A H 0.4963 0.2986 0.1132 0.061 Uiso 1 1 calc R U . . .
C3 C 0.62353(16) 0.32809(13) 0.19647(11) 0.0591(5) Uani 1 1 d . . . . .
H3A H 0.6477 0.2670 0.2041 0.071 Uiso 1 1 calc R U . . .
C4 C 0.67677(15) 0.39630(12) 0.23914(11) 0.0578(5) Uani 1 1 d . . . . .
H4A H 0.7371 0.3821 0.2765 0.069 Uiso 1 1 calc R U . . .
C5 C 0.64329(13) 0.48798(11) 0.22845(10) 0.0465(4) Uani 1 1 d . . . . .
C6 C 0.55402(12) 0.50989(10) 0.17041(9) 0.0391(4) Uani 1 1 d . . . . .
C7 C 0.52802(13) 0.60471(10) 0.16047(9) 0.0422(4) Uani 1 1 d . . . . .
C8 C 0.58304(14) 0.67072(11) 0.20611(10) 0.0512(4) Uani 1 1 d . . . . .
H8A H 0.5644 0.7329 0.1979 0.061 Uiso 1 1 calc R U . . .
C9 C 0.66667(14) 0.64652(13) 0.26475(11) 0.0580(5) Uani 1 1 d . . . . .
H9A H 0.7023 0.6923 0.2976 0.070 Uiso 1 1 calc R U . . .
C10 C 0.69700(15) 0.55823(13) 0.27488(10) 0.0567(5) Uani 1 1 d . . . . .
H10A H 0.7552 0.5431 0.3137 0.068 Uiso 1 1 calc R U . . .
C11 C 0.33366(13) 0.39674(11) 0.03375(10) 0.0440(4) Uani 1 1 d . . . . .
C12 C 0.24263(13) 0.44612(11) -0.01529(9) 0.0433(4) Uani 1 1 d . . . . .
C13 C 0.16824(14) 0.39798(12) -0.06575(11) 0.0555(4) Uani 1 1 d . . . . .
H13A H 0.1737 0.3337 -0.0704 0.067 Uiso 1 1 calc R U . . .
C14 C 0.08562(16) 0.44570(15) -0.10935(12) 0.0687(5) Uani 1 1 d . . . . .
H14A H 0.0333 0.4146 -0.1445 0.082 Uiso 1 1 calc R U . . .
C15 C 0.08033(16) 0.53843(14) -0.10113(12) 0.0706(6) Uani 1 1 d . . . . .
H15A H 0.0244 0.5725 -0.1304 0.085 Uiso 1 1 calc R U . . .
C16 C 0.15772(16) 0.58122(13) -0.04959(12) 0.0663(5) Uani 1 1 d . . . . .
H16A H 0.1535 0.6454 -0.0441 0.080 Uiso 1 1 calc R U . . .
C17 C 0.41782(15) 0.71724(11) 0.08355(11) 0.0580(5) Uani 1 1 d . . . . .
H17A H 0.3572 0.7189 0.0414 0.087 Uiso 1 1 calc R U . . .
H17B H 0.3921 0.7482 0.1345 0.087 Uiso 1 1 calc R U . . .
H17C H 0.4856 0.7479 0.0616 0.087 Uiso 1 1 calc R U . . .

loop_
_atom_site_aniso_label
_atom_site_aniso_U_11
_atom_site_aniso_U_22
_atom_site_aniso_U_33
_atom_site_aniso_U_23
_atom_site_aniso_U_13
_atom_site_aniso_U_12
O1 0.0577(7) 0.0379(6) 0.0664(8) 0.0016(5) -0.0180(6) -0.0011(5)
O2 0.0663(8) 0.0411(7) 0.0851(9) 0.0017(6) -0.0134(7) -0.0091(6)
N1 0.0428(7) 0.0372(7) 0.0467(7) 0.0003(6) -0.0041(6) -0.0016(6)
N2 0.0495(8) 0.0507(8) 0.0585(9) -0.0061(7) -0.0077(7) 0.0044(7)
C1 0.0388(8) 0.0436(9) 0.0388(8) 0.0031(7) 0.0026(7) -0.0002(7)
C2 0.0554(10) 0.0454(9) 0.0522(10) 0.0025(8) -0.0011(9) 0.0039(8)
C3 0.0637(12) 0.0542(11) 0.0593(11) 0.0114(9) -0.0014(10) 0.0141(9)
C4 0.0535(11) 0.0679(12) 0.0520(10) 0.0121(9) -0.0092(9) 0.0062(9)
C5 0.0387(9) 0.0592(10) 0.0416(9) 0.0055(8) 0.0018(7) -0.0038(8)
C6 0.0358(8) 0.0461(9) 0.0354(8) 0.0032(7) 0.0050(7) -0.0026(7)
C7 0.0376(8) 0.0481(9) 0.0411(9) 0.0017(7) 0.0012(7) -0.0051(7)
C8 0.0497(10) 0.0481(9) 0.0559(10) -0.0029(8) 0.0034(9) -0.0096(8)
C9 0.0501(10) 0.0692(12) 0.0546(11) -0.0055(9) -0.0048(9) -0.0190(9)
C10 0.0463(10) 0.0737(13) 0.0501(10) 0.0053(9) -0.0079(9) -0.0103(9)
C11 0.0444(9) 0.0423(9) 0.0452(9) -0.0017(7) 0.0042(8) -0.0065(7)
C12 0.0414(9) 0.0478(9) 0.0407(8) -0.0026(7) 0.0020(7) -0.0042(7)
C13 0.0563(10) 0.0558(10) 0.0543(10) -0.0027(8) -0.0055(9) -0.0127(9)
C14 0.0597(12) 0.0828(15) 0.0635(12) -0.0063(11) -0.0198(10) -0.0142(11)
C15 0.0591(12) 0.0783(15) 0.0744(13) -0.0008(11) -0.0199(11) 0.0081(10)
C16 0.0648(12) 0.0587(11) 0.0755(13) -0.0059(10) -0.0171(11) 0.0117(9)
C17 0.0660(12) 0.0423(9) 0.0657(11) 0.0036(8) -0.0013(10) 0.0056(8)

loop_
_atom_type_symbol
_atom_type_description
_atom_type_scat_dispersion_real
_atom_type_scat_dispersion_imag
_atom_type_scat_source
C C 0.0033 0.0016 'International Tables Vol C Tables 4.2.6.8 and 6.1.1.4'
H H 0.0000 0.0000 'International Tables Vol C Tables 4.2.6.8 and 6.1.1.4'
N N 0.0061 0.0033 'International Tables Vol C Tables 4.2.6.8 and 6.1.1.4'
O O 0.0106 0.0060 'International Tables Vol C Tables 4.2.6.8 and 6.1.1.4'

loop_
_geom_angle_atom_site_label_1
_geom_angle_atom_site_label_2
_geom_angle_atom_site_label_3
_geom_angle
_geom_angle_site_symmetry_1
_geom_angle_site_symmetry_3
_geom_angle_publ_flag
C7 O1 C17 120.51(12) . . ?
C11 N1 C1 129.81(13) . . ?
C11 N1 H1A 115.1 . . ?
C1 N1 H1A 115.1 . . ?
C16 N2 C12 117.35(14) . . ?
C2 C1 N1 120.97(14) . . ?
C2 C1 C6 119.97(14) . . ?
N1 C1 C6 119.05(13) . . ?
C1 C2 C3 120.94(16) . . ?
C1 C2 H2A 119.5 . . ?
C3 C2 H2A 119.5 . . ?
C4 C3 C2 120.77(16) . . ?
C4 C3 H3A 119.6 . . ?
C2 C3 H3A 119.6 . . ?
C3 C4 C5 120.87(16) . . ?
C3 C4 H4A 119.6 . . ?
C5 C4 H4A 119.6 . . ?
C4 C5 C10 120.47(16) . . ?
C4 C5 C6 119.65(15) . . ?
C10 C5 C6 119.88(15) . . ?
C5 C6 C7 116.39(13) . . ?
C5 C6 C1 117.73(14) . . ?
C7 C6 C1 125.88(14) . . ?
O1 C7 C8 122.43(15) . . ?
O1 C7 C6 115.78(13) . . ?
C8 C7 C6 121.79(15) . . ?
C7 C8 C9 120.24(16) . . ?
C7 C8 H8A 119.9 . . ?
C9 C8 H8A 119.9 . . ?
C10 C9 C8 120.43(16) . . ?
C10 C9 H9A 119.8 . . ?
C8 C9 H9A 119.8 . . ?
C9 C10 C5 121.18(16) . . ?
C9 C10 H10A 119.4 . . ?
C5 C10 H10A 119.4 . . ?
O2 C11 N1 126.11(15) . . ?
O2 C11 C12 121.28(14) . . ?
N1 C11 C12 112.60(13) . . ?
N2 C12 C13 122.96(15) . . ?
N2 C12 C11 116.86(13) . . ?
C13 C12 C11 120.18(15) . . ?
C12 C13 C14 118.42(17) . . ?
C12 C13 H13A 120.8 . . ?
C14 C13 H13A 120.8 . . ?
C15 C14 C13 119.17(17) . . ?
C15 C14 H14A 120.4 . . ?
C13 C14 H14A 120.4 . . ?
C14 C15 C16 118.76(18) . . ?
C14 C15 H15A 120.6 . . ?
C16 C15 H15A 120.6 . . ?
N2 C16 C15 123.33(18) . . ?
N2 C16 H16A 118.3 . . ?
C15 C16 H16A 118.3 . . ?
O1 C17 H17A 109.5 . . ?
O1 C17 H17B 109.5 . . ?
H17A C17 H17B 109.5 . . ?
O1 C17 H17C 109.5 . . ?
H17A C17 H17C 109.5 . . ?
H17B C17 H17C 109.5 . . ?

loop_
_geom_bond_atom_site_label_1
_geom_bond_atom_site_label_2
_geom_bond_distance
_geom_bond_site_symmetry_2
_geom_bond_publ_flag
O1 C7 1.3611(17) . ?
O1 C17 1.4131(18) . ?
O2 C11 1.2178(17) . ?
N1 C11 1.3421(18) . ?
N1 C1 1.3998(18) . ?
N1 H1A 0.8700 . ?
N2 C16 1.324(2) . ?
N2 C12 1.3288(18) . ?
C1 C2 1.365(2) . ?
C1 C6 1.436(2) . ?
C2 C3 1.391(2) . ?
C2 H2A 0.9400 . ?
C3 C4 1.350(2) . ?
C3 H3A 0.9400 . ?
C4 C5 1.400(2) . ?
C4 H4A 0.9400 . ?
C5 C10 1.405(2) . ?
C5 C6 1.421(2) . ?
C6 C7 1.422(2) . ?
C7 C8 1.361(2) . ?
C8 C9 1.389(2) . ?
C8 H8A 0.9400 . ?
C9 C10 1.342(2) . ?
C9 H9A 0.9400 . ?
C10 H10A 0.9400 . ?
C11 C12 1.496(2) . ?
C12 C13 1.369(2) . ?
C13 C14 1.371(2) . ?
C13 H13A 0.9400 . ?
C14 C15 1.357(3) . ?
C14 H14A 0.9400 . ?
C15 C16 1.364(2) . ?
C15 H15A 0.9400 . ?
C16 H16A 0.9400 . ?
C17 H17A 0.9700 . ?
C17 H17B 0.9700 . ?
C17 H17C 0.9700 . ?
